data_7015846
loop_
_publ_author_name
'Rigaux, Guillaume'
'Inglis, Ross'
'Morrison, Susan'
'Prescimone, Alessandro'
'Cadiou, Cyril'
'Evangelisti, Marco'
'Brechin, Euan K.'

_publ_section_title
;
 Enhancing U(eff) in oxime-bridged [Mn(III)6Ln(III)2] hexagonal prisms.
;
_journal_issue 18
_journal_name_full 'Dalton transactions (Cambridge, England : 2003)'
_journal_page_first 4797
_journal_page_last 4799
_journal_paper_doi 10.1039/c1dt10154d
_journal_volume 40
_journal_year 2011
_chemical_compound_source 'Ross Inglis'
_chemical_formula_moiety 'C72 H91 La2 Mn6 N6 O27, C6 H14'
_chemical_formula_sum 'C78 H105 La2 Mn6 N6 O27'
_chemical_formula_weight 2166.14
_chemical_name_systematic
;
?
;
_space_group_IT_number 20
_symmetry_cell_setting orthorhombic
_symmetry_space_group_name_Hall 'C 2c 2'
_symmetry_space_group_name_H-M 'C 2 2 21'
_atom_sites_solution_hydrogens geom
_atom_sites_solution_primary direct
_atom_sites_solution_secondary difmap
_audit_creation_method SHELXL-97
_cell_angle_alpha 90.00
_cell_angle_beta 90.00
_cell_angle_gamma 90.00
_cell_formula_units_Z 4
_cell_length_a 15.3154(6)
_cell_length_b 22.8884(6)
_cell_length_c 25.7786(8)
_cell_measurement_reflns_used 9882
_cell_measurement_temperature 100(2)
_cell_measurement_theta_max 26.4405
_cell_measurement_theta_min 2.66
_cell_volume 9036.6(5)
_computing_cell_refinement Saint
_computing_data_reduction Saint
_computing_molecular_graphics Shelxp
_computing_publication_material 'Platon, encifer'
_computing_structure_refinement 'SHELXL-97 (Sheldrick, 2008)'
_computing_structure_solution 'Shelxs Sheldrick'
_diffrn_ambient_temperature 100(2)
_diffrn_measured_fraction_theta_full 0.997
_diffrn_measured_fraction_theta_max 0.997
_diffrn_measurement_device_type 'Bruker Apex II CCD on D8'
_diffrn_measurement_method 'Phi and Omega scans'
_diffrn_radiation_monochromator graphite
_diffrn_radiation_source 'fine-focus sealed tube'
_diffrn_radiation_type MoK\a
_diffrn_radiation_wavelength 0.71073
_diffrn_reflns_av_R_equivalents 0.0391
_diffrn_reflns_av_sigmaI/netI 0.0249
_diffrn_reflns_limit_h_max 19
_diffrn_reflns_limit_h_min -19
_diffrn_reflns_limit_k_max 28
_diffrn_reflns_limit_k_min -28
_diffrn_reflns_limit_l_max 32
_diffrn_reflns_limit_l_min -31
_diffrn_reflns_number 66786
_diffrn_reflns_theta_full 26.46
_diffrn_reflns_theta_max 26.46
_diffrn_reflns_theta_min 1.58
_exptl_absorpt_coefficient_mu 1.809
_exptl_absorpt_correction_T_max 0.7454
_exptl_absorpt_correction_T_min 0.6042
_exptl_absorpt_correction_type multi-scan
_exptl_absorpt_process_details 'SADABS 2007/2'
_exptl_crystal_colour black
_exptl_crystal_density_diffrn 1.592
_exptl_crystal_density_method 'not measured'
_exptl_crystal_description cuboid
_exptl_crystal_F_000 4380
_exptl_crystal_recrystallization_method 'diffusion of hexane into MeOH/MeCN solution'
_exptl_crystal_size_max 0.25
_exptl_crystal_size_mid 0.25
_exptl_crystal_size_min 0.19
_refine_diff_density_max 0.715
_refine_diff_density_min -0.400
_refine_diff_density_rms 0.067
_refine_ls_abs_structure_details 'Flack H D (1983), Acta Cryst. A39, 876-881'
_refine_ls_abs_structure_Flack 0.00(16)
_refine_ls_extinction_method none
_refine_ls_goodness_of_fit_ref 1.068
_refine_ls_hydrogen_treatment constr
_refine_ls_matrix_type full
_refine_ls_number_parameters 766
_refine_ls_number_reflns 9309
_refine_ls_number_restraints 505
_refine_ls_restrained_S_all 1.072
_refine_ls_R_factor_all 0.0241
_refine_ls_R_factor_gt 0.0223
_refine_ls_shift/su_max 0.003
_refine_ls_shift/su_mean 0.000
_refine_ls_structure_factor_coef Fsqd
_refine_ls_weighting_details 'calc w=1/[\s^2^(Fo^2^)+(0.0311P)^2^+9.3551P] where P=(Fo^2^+2Fc^2^)/3'
_refine_ls_weighting_scheme calc
_refine_ls_wR_factor_gt 0.0567
_refine_ls_wR_factor_ref 0.0578
_reflns_number_gt 8961
_reflns_number_total 9309
_reflns_threshold_expression >2sigma(I)
_cod_data_source_file c1dt10154d.txt
_cod_data_source_block eb0224
_cod_database_code 7015846

loop_
_symmetry_equiv_pos_as_xyz
'x, y, z'
'x, -y, -z'
'-x, y, -z+1/2'
'-x, -y, z+1/2'
'x+1/2, y+1/2, z'
'x+1/2, -y+1/2, -z'
'-x+1/2, y+1/2, -z+1/2'
'-x+1/2, -y+1/2, z+1/2'

loop_
_atom_site_label
_atom_site_type_symbol
_atom_site_fract_x
_atom_site_fract_y
_atom_site_fract_z
_atom_site_U_iso_or_equiv
_atom_site_adp_type
_atom_site_occupancy
_atom_site_symmetry_multiplicity
_atom_site_calc_flag
_atom_site_refinement_flags
_atom_site_disorder_assembly
_atom_site_disorder_group
La1 La -0.109964(10) 0.134655(7) 0.719045(6) 0.01659(4) Uani 1 1 d . . .
Mn1 Mn 0.08010(3) 0.14038(2) 0.637866(16) 0.01860(9) Uani 1 1 d . . .
Mn3 Mn -0.06539(3) 0.018803(19) 0.813679(18) 0.02018(10) Uani 1 1 d . . .
Mn4 Mn -0.05433(3) 0.256803(19) 0.800354(18) 0.01960(10) Uani 1 1 d . . .
O13 O -0.04016(13) 0.09909(8) 0.80326(7) 0.0163(4) Uani 1 1 d . . .
O14 O 0.0000 0.20952(12) 0.7500 0.0162(6) Uani 1 2 d S . .
C2A C -0.0529(3) -0.08395(15) 0.63514(14) 0.0339(8) Uani 1 1 d U . .
C1A C 0.0494(14) -0.0850(16) 0.6406(10) 0.027(4) Uani 0.40 1 d PU A 1
O1A O 0.0969(18) -0.0556(13) 0.6749(10) 0.030(4) Uani 0.40 1 d PU . 1
C3A C -0.0868(18) -0.1201(14) 0.6019(13) 0.047(5) Uani 0.40 1 d PU A 1
H3A H -0.1486 -0.1240 0.6022 0.056 Uiso 0.40 1 calc PR A 1
C4A C -0.0414(15) -0.1541(11) 0.5655(10) 0.055(5) Uani 0.40 1 d PU A 1
H4A H -0.0701 -0.1780 0.5407 0.066 Uiso 0.40 1 calc PR A 1
C5A C 0.0491(13) -0.1500(12) 0.5688(8) 0.058(5) Uani 0.40 1 d PU A 1
H5A H 0.0829 -0.1706 0.5438 0.069 Uiso 0.40 1 calc PR A 1
C6A C 0.0904(19) -0.1199(16) 0.6037(10) 0.041(5) Uani 0.40 1 d PU A 1
H6A H 0.1523 -0.1218 0.6040 0.049 Uiso 0.40 1 calc PR A 1
O1A' O 0.0838(10) -0.0608(8) 0.6648(6) 0.022(2) Uani 0.60 1 d PU . 2
C1A' C 0.0330(10) -0.0876(10) 0.6307(7) 0.027(3) Uani 0.60 1 d PU A 2
C3A' C -0.1070(10) -0.1122(8) 0.5948(8) 0.036(3) Uani 0.60 1 d PU A 2
H3A' H -0.1687 -0.1077 0.5952 0.043 Uiso 0.60 1 calc PR A 2
C4A' C -0.0681(7) -0.1446(7) 0.5573(6) 0.041(3) Uani 0.60 1 d PU A 2
H4A' H -0.1029 -0.1642 0.5322 0.050 Uiso 0.60 1 calc PR A 2
C5A' C 0.0230(7) -0.1495(5) 0.5553(4) 0.032(2) Uani 0.60 1 d PU A 2
H5A' H 0.0497 -0.1723 0.5289 0.038 Uiso 0.60 1 calc PR A 2
C6A' C 0.0738(11) -0.1215(9) 0.5911(6) 0.032(3) Uani 0.60 1 d PU A 2
H6A' H 0.1356 -0.1246 0.5897 0.039 Uiso 0.60 1 calc PR A 2
C21A C -0.0991(2) -0.05074(13) 0.67512(12) 0.0284(7) Uani 1 1 d U A .
N22A N -0.05838(17) -0.00791(11) 0.69764(10) 0.0235(6) Uani 1 1 d U . .
O23A O -0.10330(14) 0.02319(8) 0.73484(7) 0.0220(4) Uani 1 1 d U A .
C24A C -0.1905(2) -0.06772(16) 0.69037(16) 0.0388(9) Uani 1 1 d U . .
H24A H -0.2277 -0.0693 0.6590 0.047 Uiso 1 1 calc R A .
H24B H -0.2149 -0.0377 0.7139 0.047 Uiso 1 1 calc R . .
C25A C -0.1918(3) -0.12695(16) 0.71734(19) 0.0559(12) Uani 1 1 d U A .
H25A H -0.2520 -0.1370 0.7266 0.084 Uiso 1 1 calc R . .
H25B H -0.1560 -0.1252 0.7488 0.084 Uiso 1 1 calc R . .
H25C H -0.1682 -0.1568 0.6939 0.084 Uiso 1 1 calc R . .
C1B C 0.1890(2) 0.17902(14) 0.55229(12) 0.0262(7) Uani 1 1 d U B .
O1B O 0.11327(16) 0.17792(10) 0.57689(8) 0.0280(5) Uani 1 1 d U . .
C2B C 0.2558(2) 0.13778(17) 0.55928(13) 0.0338(7) Uani 1 1 d U . .
C3B C 0.3191(16) 0.1373(13) 0.5173(8) 0.033(4) Uani 0.30 1 d PU B 1
H3B H 0.3557 0.1040 0.5144 0.040 Uiso 0.30 1 calc PR B 1
C4B C 0.330(2) 0.1790(13) 0.4834(10) 0.037(5) Uani 0.30 1 d PU B 1
H4B H 0.3735 0.1762 0.4574 0.045 Uiso 0.30 1 calc PR B 1
C3B' C 0.3355(8) 0.1450(6) 0.5327(3) 0.042(2) Uani 0.70 1 d PU B 2
H3B' H 0.3831 0.1195 0.5396 0.051 Uiso 0.70 1 calc PR B 2
C4B' C 0.3447(9) 0.1903(6) 0.4958(4) 0.047(3) Uani 0.70 1 d PU B 2
H4B' H 0.3981 0.1951 0.4775 0.056 Uiso 0.70 1 calc PR B 2
C5B C 0.2754(3) 0.22760(18) 0.48637(15) 0.0446(10) Uani 1 1 d U . .
H5B H 0.2896 0.2624 0.4682 0.054 Uiso 0.30 1 calc PR B 1
H5B' H 0.2792 0.2557 0.4594 0.054 Uiso 0.70 1 d PR B 2
C6B C 0.2013(2) 0.22452(16) 0.51581(13) 0.0327(8) Uani 1 1 d U B .
H6B H 0.1573 0.2534 0.5117 0.039 Uiso 1 1 calc R . .
C21B C 0.2475(2) 0.08920(15) 0.59624(15) 0.0355(8) Uani 1 1 d U B .
N22B N 0.18227(18) 0.08707(11) 0.62852(11) 0.0260(6) Uani 1 1 d U . .
O23B O 0.17966(17) 0.03914(10) 0.66028(11) 0.0404(7) Uani 1 1 d U . .
C24B C 0.3252(9) 0.0470(7) 0.6060(5) 0.024(2) Uani 0.40 1 d PU B 1
H24C H 0.3013 0.0103 0.6206 0.029 Uiso 0.40 1 calc PR B 1
H24D H 0.3514 0.0372 0.5720 0.029 Uiso 0.40 1 calc PR B 1
C25B C 0.3976(6) 0.0675(4) 0.6413(3) 0.0309(18) Uani 0.40 1 d PU B 1
H25D H 0.4417 0.0366 0.6445 0.046 Uiso 0.40 1 calc PR B 1
H25E H 0.3736 0.0764 0.6756 0.046 Uiso 0.40 1 calc PR B 1
H25F H 0.4245 0.1026 0.6267 0.046 Uiso 0.40 1 calc PR B 1
C24' C 0.3048(8) 0.0369(5) 0.5888(4) 0.048(3) Uani 0.60 1 d PU B 2
H24E H 0.3095 0.0158 0.6222 0.058 Uiso 0.60 1 calc PR B 2
H24F H 0.3641 0.0503 0.5791 0.058 Uiso 0.60 1 calc PR B 2
C25' C 0.2711(7) -0.0068(4) 0.5461(3) 0.085(3) Uani 0.60 1 d PU B 2
H25G H 0.3123 -0.0393 0.5427 0.127 Uiso 0.60 1 calc PR B 2
H25H H 0.2663 0.0137 0.5128 0.127 Uiso 0.60 1 calc PR B 2
H25I H 0.2137 -0.0219 0.5562 0.127 Uiso 0.60 1 calc PR B 2
C1C C 0.0840(2) 0.34469(14) 0.62006(14) 0.0323(8) Uani 1 1 d U . .
O1C O 0.10891(17) 0.29910(10) 0.64757(9) 0.0342(5) Uani 1 1 d U . .
C2C C -0.0055(11) 0.3726(11) 0.6248(9) 0.033(3) Uani 0.45 1 d PU C 1
C3C C -0.0258(12) 0.4175(8) 0.5897(7) 0.057(4) Uani 0.45 1 d PU C 1
H3C H -0.0783 0.4391 0.5939 0.068 Uiso 0.45 1 calc PR C 1
C4C C 0.0290(12) 0.4303(7) 0.5496(7) 0.065(4) Uani 0.45 1 d PU C 1
H4C H 0.0121 0.4594 0.5253 0.078 Uiso 0.45 1 calc PR C 1
C5C C 0.1091(18) 0.4022(12) 0.5430(10) 0.057(5) Uani 0.45 1 d PU C 1
H5C H 0.1434 0.4102 0.5131 0.069 Uiso 0.45 1 calc PR C 1
C2C' C 0.0166(9) 0.3781(9) 0.6327(8) 0.035(3) Uani 0.55 1 d PU C 2
C3C' C 0.0001(8) 0.4298(6) 0.6024(6) 0.044(3) Uani 0.55 1 d PU C 2
H3C' H -0.0501 0.4527 0.6098 0.053 Uiso 0.55 1 calc PR C 2
C4C' C 0.0540(8) 0.4464(5) 0.5639(5) 0.046(3) Uani 0.55 1 d PU C 2
H4C' H 0.0419 0.4804 0.5440 0.055 Uiso 0.55 1 calc PR C 2
C5C' C 0.1272(11) 0.4131(9) 0.5538(7) 0.044(3) Uani 0.55 1 d PU C 2
H5C' H 0.1687 0.4255 0.5288 0.053 Uiso 0.55 1 calc PR C 2
C6C C 0.1394(2) 0.36196(18) 0.58030(14) 0.0392(8) Uani 1 1 d U C .
H6C H 0.1971 0.3468 0.5782 0.047 Uiso 0.45 1 calc PR D 1
H6C' H 0.1868 0.3374 0.5708 0.047 Uiso 0.55 1 d PR D 2
N22C N -0.04585(19) 0.31429(11) 0.69812(10) 0.0272(6) Uani 1 1 d U . .
O23C O -0.10873(16) 0.30429(9) 0.73532(8) 0.0282(5) Uani 1 1 d U . .
C21C C -0.0692(9) 0.3547(8) 0.6643(6) 0.028(3) Uani 0.45 1 d PU C 1
C24C C -0.1466(8) 0.3905(5) 0.6724(4) 0.031(2) Uani 0.45 1 d PU C 1
H24G H -0.1948 0.3648 0.6839 0.037 Uiso 0.45 1 calc PR C 1
H24H H -0.1638 0.4076 0.6386 0.037 Uiso 0.45 1 calc PR C 1
C25C C -0.1369(6) 0.4401(4) 0.7116(3) 0.040(2) Uani 0.45 1 d PU C 1
H25J H -0.1926 0.4609 0.7148 0.060 Uiso 0.45 1 calc PR C 1
H25K H -0.0917 0.4673 0.6997 0.060 Uiso 0.45 1 calc PR C 1
H25L H -0.1204 0.4239 0.7454 0.060 Uiso 0.45 1 calc PR C 1
C21" C -0.0463(8) 0.3649(6) 0.6740(6) 0.031(3) Uani 0.55 1 d PU C 2
C24" C -0.1196(6) 0.4084(4) 0.6894(4) 0.043(2) Uani 0.55 1 d PU C 2
H24I H -0.1326 0.4048 0.7269 0.052 Uiso 0.55 1 calc PR C 2
H24J H -0.1006 0.4490 0.6824 0.052 Uiso 0.55 1 calc PR C 2
C25" C -0.1992(7) 0.3945(4) 0.6583(4) 0.054(2) Uani 0.55 1 d PU C 2
H25M H -0.2462 0.4217 0.6675 0.081 Uiso 0.55 1 calc PR C 2
H25N H -0.2178 0.3544 0.6657 0.081 Uiso 0.55 1 calc PR C 2
H25O H -0.1858 0.3983 0.6213 0.081 Uiso 0.55 1 calc PR C 2
C1D C -0.2307(7) 0.0394(6) 0.5685(5) 0.050(3) Uani 0.50 1 d PU E 1
H1D1 H -0.1734 0.0482 0.5536 0.074 Uiso 0.50 1 calc PR E 1
H1D2 H -0.2765 0.0562 0.5465 0.074 Uiso 0.50 1 calc PR E 1
H1D3 H -0.2384 -0.0031 0.5705 0.074 Uiso 0.50 1 calc PR E 1
C2D C -0.2367(11) 0.0656(8) 0.6230(5) 0.036(3) Uani 0.50 1 d PU E 1
C3D C -0.3071(11) 0.0600(8) 0.6512(6) 0.042(3) Uani 0.50 1 d PU E 1
H3D H -0.3558 0.0418 0.6351 0.051 Uiso 0.50 1 calc PR E 1
C4D C -0.3183(11) 0.0783(9) 0.7031(5) 0.037(3) Uani 0.50 1 d PU E 1
C5D C -0.4050(10) 0.0633(9) 0.7307(5) 0.084(5) Uani 0.50 1 d PU E 1
H5D1 H -0.4035 0.0783 0.7663 0.125 Uiso 0.50 1 calc PR E 1
H5D2 H -0.4128 0.0208 0.7314 0.125 Uiso 0.50 1 calc PR E 1
H5D3 H -0.4537 0.0813 0.7119 0.125 Uiso 0.50 1 calc PR E 1
O2D O -0.1571(19) 0.0889(14) 0.6387(9) 0.030(3) Uani 0.50 1 d PU E 1
O4D O -0.2633(18) 0.1054(12) 0.7297(6) 0.033(3) Uani 0.50 1 d PU E 1
C1D' C -0.1957(7) 0.0382(7) 0.5567(5) 0.056(3) Uani 0.50 1 d PU E 2
H1D4 H -0.1352 0.0447 0.5458 0.084 Uiso 0.50 1 calc PR E 2
H1D5 H -0.2354 0.0570 0.5320 0.084 Uiso 0.50 1 calc PR E 2
H1D6 H -0.2076 -0.0038 0.5578 0.084 Uiso 0.50 1 calc PR E 2
C2D' C -0.2095(8) 0.0643(8) 0.6105(5) 0.030(3) Uani 0.50 1 d PU E 2
C3D' C -0.2919(12) 0.0594(9) 0.6318(5) 0.042(3) Uani 0.50 1 d PU E 2
C4D' C -0.3131(10) 0.0758(8) 0.6825(6) 0.037(3) Uani 0.50 1 d PU E 2
C5D' C -0.4027(9) 0.0609(7) 0.7037(5) 0.064(3) Uani 0.50 1 d PU E 2
H5D4 H -0.4076 0.0752 0.7394 0.096 Uiso 0.50 1 calc PR E 2
H5D5 H -0.4108 0.0184 0.7032 0.096 Uiso 0.50 1 calc PR E 2
H5D6 H -0.4475 0.0795 0.6822 0.096 Uiso 0.50 1 calc PR E 2
O2D' O -0.146(2) 0.0890(14) 0.6284(9) 0.035(4) Uani 0.50 1 d PU E 2
O4D' O -0.2635(18) 0.1030(13) 0.7144(6) 0.033(3) Uani 0.50 1 d PU E 2
O1E O -0.20019(15) 0.22319(10) 0.69119(9) 0.0312(5) Uani 1 1 d . E .
C2E C -0.2831(3) 0.2344(2) 0.66817(19) 0.0532(11) Uani 1 1 d . . .
H2E1 H -0.2914 0.2766 0.6645 0.080 Uiso 1 1 calc R E .
H2E2 H -0.3293 0.2183 0.6903 0.080 Uiso 1 1 calc R . .
H2E3 H -0.2857 0.2159 0.6339 0.080 Uiso 1 1 calc R . .
O1F O -0.14619(13) 0.19678(9) 0.80292(8) 0.0192(4) Uani 1 1 d . . .
C2F C -0.2351(2) 0.21419(15) 0.81453(14) 0.0279(7) Uani 1 1 d . . .
H2F1 H -0.2730 0.1797 0.8143 0.042 Uiso 1 1 calc R E .
H2F2 H -0.2553 0.2421 0.7883 0.042 Uiso 1 1 calc R . .
H2F3 H -0.2370 0.2326 0.8488 0.042 Uiso 1 1 calc R . .
O1G O 0.0066(2) 0.06155(11) 0.60107(9) 0.0391(7) Uani 1 1 d U . .
C2G C 0.0354(8) 0.0354(7) 0.5515(6) 0.062(4) Uani 0.67 1 d PU B 1
H2G1 H -0.0032 0.0028 0.5424 0.093 Uiso 0.67 1 calc PR B 1
H2G2 H 0.0954 0.0211 0.5550 0.093 Uiso 0.67 1 calc PR B 1
H2G3 H 0.0330 0.0650 0.5240 0.093 Uiso 0.67 1 calc PR B 1
C2G' C 0.0062(13) 0.0452(9) 0.5475(10) 0.028(4) Uani 0.33 1 d PU B 2
H2G4 H -0.0294 0.0100 0.5429 0.042 Uiso 0.33 1 calc PR B 2
H2G5 H 0.0662 0.0372 0.5362 0.042 Uiso 0.33 1 calc PR B 2
H2G6 H -0.0182 0.0771 0.5267 0.042 Uiso 0.33 1 calc PR B 2
O1H O -0.02127(14) 0.18965(9) 0.64529(8) 0.0216(5) Uani 1 1 d . . .
C2H C -0.0611(2) 0.21404(16) 0.60007(12) 0.0321(8) Uani 1 1 d . . .
H2H1 H -0.1113 0.2379 0.6103 0.048 Uiso 1 1 calc R E .
H2H2 H -0.0806 0.1825 0.5772 0.048 Uiso 1 1 calc R . .
H2H3 H -0.0185 0.2385 0.5817 0.048 Uiso 1 1 calc R . .
C1S C 0.5281(10) 0.1848(6) 0.5881(5) 0.108(5) Uiso 0.50 1 d PDU F -1
H1S1 H 0.5151 0.1972 0.5525 0.161 Uiso 0.50 1 calc PR F -1
H1S2 H 0.5158 0.1430 0.5917 0.161 Uiso 0.50 1 calc PR F -1
H1S3 H 0.5898 0.1921 0.5957 0.161 Uiso 0.50 1 calc PR F -1
C2S C 0.4663(14) 0.2223(9) 0.6292(6) 0.160(8) Uiso 0.50 1 d PDU F -1
H2S1 H 0.4698 0.2639 0.6190 0.192 Uiso 0.50 1 calc PR F -1
H2S2 H 0.4051 0.2098 0.6236 0.192 Uiso 0.50 1 calc PR F -1
C3S C 0.4826(15) 0.2195(9) 0.6845(5) 0.139(7) Uiso 0.50 1 d PDU F -1
H3S1 H 0.5375 0.1966 0.6854 0.167 Uiso 0.50 1 calc PR F -1
H3S2 H 0.4370 0.1915 0.6956 0.167 Uiso 0.50 1 calc PR F -1
C4S C 0.493(2) 0.2574(7) 0.7341(6) 0.178(9) Uiso 0.50 1 d PDU F -1
H4S1 H 0.5367 0.2883 0.7284 0.214 Uiso 0.50 1 calc PR F -1
H4S2 H 0.4363 0.2763 0.7427 0.214 Uiso 0.50 1 calc PR F -1
C5S C 0.5214(13) 0.2171(7) 0.7785(5) 0.124(6) Uiso 0.50 1 d PDU F -1
H5S1 H 0.5764 0.1976 0.7682 0.149 Uiso 0.50 1 calc PR F -1
H5S2 H 0.4766 0.1863 0.7830 0.149 Uiso 0.50 1 calc PR F -1
C6S C 0.5365(14) 0.2485(8) 0.8332(6) 0.145(7) Uiso 0.50 1 d PDU F -1
H6S1 H 0.5468 0.2189 0.8600 0.218 Uiso 0.50 1 calc PR F -1
H6S2 H 0.4846 0.2714 0.8423 0.218 Uiso 0.50 1 calc PR F -1
H6S3 H 0.5872 0.2744 0.8309 0.218 Uiso 0.50 1 calc PR F -1

loop_
_atom_site_aniso_label
_atom_site_aniso_U_11
_atom_site_aniso_U_22
_atom_site_aniso_U_33
_atom_site_aniso_U_23
_atom_site_aniso_U_13
_atom_site_aniso_U_12
La1 0.01511(7) 0.01902(8) 0.01563(7) -0.00117(7) -0.00012(6) 0.00043(7)
Mn1 0.0228(2) 0.0195(2) 0.01354(19) 0.00318(18) 0.00473(16) 0.00199(18)
Mn3 0.0246(2) 0.0160(2) 0.0200(2) 0.00042(18) 0.00783(19) -0.00146(18)
Mn4 0.0218(2) 0.0157(2) 0.0213(2) -0.00331(17) 0.00633(18) -0.00088(18)
O13 0.0200(10) 0.0157(10) 0.0132(9) -0.0002(8) 0.0025(8) -0.0022(8)
O14 0.0175(14) 0.0151(14) 0.0162(14) 0.000 0.0023(11) 0.000
C2A 0.044(2) 0.0272(17) 0.0307(18) -0.0094(15) 0.0132(16) -0.0075(15)
C1A 0.033(7) 0.021(7) 0.027(10) -0.012(7) 0.011(6) -0.008(6)
O1A 0.035(7) 0.025(6) 0.028(7) -0.016(5) -0.006(5) -0.001(5)
C3A 0.051(12) 0.046(9) 0.044(9) -0.011(6) 0.005(8) -0.002(8)
C4A 0.059(11) 0.051(9) 0.055(9) -0.036(7) -0.003(9) -0.006(8)
C5A 0.052(10) 0.074(9) 0.047(11) -0.026(8) -0.001(7) -0.001(8)
C6A 0.048(10) 0.046(8) 0.029(10) -0.019(7) 0.009(7) -0.005(7)
O1A' 0.024(4) 0.013(3) 0.028(6) -0.015(4) -0.001(4) -0.001(3)
C1A' 0.044(6) 0.015(4) 0.022(5) -0.011(4) -0.001(4) -0.009(4)
C3A' 0.032(6) 0.037(6) 0.037(6) -0.019(5) 0.002(4) -0.005(4)
C4A' 0.038(5) 0.044(6) 0.042(5) -0.021(4) 0.001(4) -0.007(5)
C5A' 0.039(6) 0.036(4) 0.021(4) -0.023(3) 0.006(4) -0.010(4)
C6A' 0.038(6) 0.029(4) 0.031(8) -0.025(5) 0.010(5) -0.010(4)
C21A 0.0362(19) 0.0209(15) 0.0279(16) -0.0061(12) 0.0044(15) -0.0067(14)
N22A 0.0327(15) 0.0181(12) 0.0197(13) -0.0041(10) 0.0072(11) 0.0014(11)
O23A 0.0245(11) 0.0196(10) 0.0217(10) -0.0071(8) 0.0061(9) -0.0002(9)
C24A 0.0314(18) 0.0359(19) 0.049(2) -0.0229(17) 0.0074(17) -0.0055(15)
C25A 0.057(2) 0.035(2) 0.076(3) -0.018(2) 0.034(2) -0.0192(19)
C1B 0.0317(17) 0.0304(17) 0.0164(15) 0.0013(13) 0.0054(13) -0.0055(14)
O1B 0.0310(11) 0.0339(12) 0.0193(10) 0.0092(9) 0.0073(10) 0.0053(11)
C2B 0.0403(18) 0.0345(18) 0.0266(16) 0.0055(16) 0.0163(14) 0.0028(17)
C3B 0.037(9) 0.042(8) 0.021(9) 0.004(7) 0.014(7) 0.008(8)
C4B 0.052(11) 0.037(9) 0.022(9) -0.005(6) 0.019(8) -0.007(7)
C3B' 0.043(4) 0.055(5) 0.029(5) 0.015(4) 0.011(4) 0.002(4)
C4B' 0.044(4) 0.054(7) 0.042(6) 0.016(5) 0.015(4) -0.014(4)
C5B 0.044(2) 0.052(2) 0.038(2) 0.0216(19) 0.0066(18) -0.0121(18)
C6B 0.0370(19) 0.037(2) 0.0239(17) 0.0107(14) 0.0002(14) -0.0042(15)
C21B 0.041(2) 0.0262(17) 0.039(2) 0.0053(15) 0.0183(16) 0.0056(15)
N22B 0.0286(14) 0.0217(13) 0.0277(14) 0.0088(11) 0.0142(12) 0.0042(11)
O23B 0.0377(14) 0.0274(13) 0.0562(17) 0.0261(12) 0.0283(13) 0.0123(11)
C24B 0.021(5) 0.022(5) 0.029(7) 0.002(5) 0.013(4) 0.001(4)
C25B 0.030(4) 0.029(4) 0.035(4) 0.011(3) -0.009(4) 0.003(4)
C24' 0.054(7) 0.044(6) 0.047(6) 0.018(4) 0.030(5) 0.023(5)
C25' 0.122(8) 0.072(6) 0.061(5) -0.007(4) 0.017(5) 0.054(6)
C1C 0.044(2) 0.0214(16) 0.0313(18) 0.0061(13) 0.0101(15) -0.0002(14)
O1C 0.0364(12) 0.0260(11) 0.0401(13) 0.0145(10) 0.0183(12) 0.0023(11)
C2C 0.037(7) 0.026(6) 0.035(7) 0.012(5) 0.008(6) 0.012(6)
C3C 0.076(10) 0.050(8) 0.045(8) 0.034(6) 0.012(7) 0.011(7)
C4C 0.083(10) 0.059(10) 0.053(9) 0.037(7) 0.015(7) 0.004(7)
C5C 0.077(10) 0.060(11) 0.036(8) 0.026(7) 0.014(7) -0.004(7)
C2C' 0.031(6) 0.032(5) 0.041(6) 0.019(4) 0.005(5) 0.000(4)
C3C' 0.040(6) 0.039(6) 0.053(7) 0.020(5) 0.008(4) 0.016(4)
C4C' 0.053(6) 0.037(5) 0.048(6) 0.025(4) 0.010(4) 0.001(4)
C5C' 0.050(7) 0.043(6) 0.041(8) 0.019(5) 0.021(5) -0.004(5)
C6C 0.046(2) 0.0319(19) 0.0392(19) 0.0117(17) 0.0123(16) -0.0045(18)
N22C 0.0305(14) 0.0221(13) 0.0290(14) 0.0069(11) 0.0124(12) 0.0051(11)
O23C 0.0281(11) 0.0261(11) 0.0305(12) 0.0064(9) 0.0087(11) 0.0062(11)
C21C 0.027(6) 0.027(7) 0.032(6) 0.011(4) 0.010(5) 0.007(5)
C24C 0.031(6) 0.025(5) 0.037(6) 0.011(4) 0.001(4) 0.011(4)
C25C 0.051(5) 0.021(4) 0.047(5) 0.001(4) 0.025(4) 0.017(4)
C21" 0.024(5) 0.021(5) 0.049(6) 0.003(4) 0.007(4) 0.005(4)
C24" 0.040(5) 0.031(5) 0.060(6) 0.015(4) 0.006(4) 0.007(4)
C25" 0.054(5) 0.043(5) 0.064(6) 0.014(4) 0.018(4) 0.012(4)
C1D 0.037(7) 0.073(7) 0.039(6) -0.011(5) -0.009(5) 0.001(6)
C2D 0.041(8) 0.040(5) 0.028(6) -0.010(5) -0.011(6) 0.004(7)
C3D 0.031(7) 0.055(6) 0.041(8) -0.015(8) -0.009(6) -0.009(5)
C4D 0.023(5) 0.043(5) 0.045(7) -0.005(7) -0.008(6) -0.009(4)
C5D 0.042(7) 0.134(12) 0.075(9) -0.024(10) 0.013(8) -0.047(7)
O2D 0.044(6) 0.038(5) 0.008(7) 0.006(5) -0.006(5) -0.005(4)
O4D 0.023(4) 0.035(4) 0.041(8) -0.003(7) -0.002(7) -0.005(3)
C1D' 0.033(6) 0.102(9) 0.032(6) -0.040(5) -0.005(5) -0.018(6)
C2D' 0.027(6) 0.035(5) 0.027(6) -0.011(4) -0.006(4) 0.003(5)
C3D' 0.022(6) 0.065(6) 0.038(7) -0.007(7) -0.002(6) -0.010(5)
C4D' 0.024(5) 0.038(5) 0.050(9) -0.006(8) -0.003(7) -0.006(4)
C5D' 0.028(5) 0.091(8) 0.073(8) -0.007(8) 0.011(7) -0.014(5)
O2D' 0.051(8) 0.041(5) 0.014(8) -0.007(6) -0.007(6) -0.014(5)
O4D' 0.022(4) 0.041(5) 0.035(8) -0.005(6) -0.003(6) 0.000(3)
O1E 0.0255(12) 0.0375(13) 0.0306(13) 0.0059(10) 0.0000(10) 0.0094(10)
C2E 0.041(2) 0.052(3) 0.066(3) 0.005(2) -0.017(2) 0.013(2)
O1F 0.0159(10) 0.0189(10) 0.0228(11) -0.0030(8) 0.0050(8) 0.0009(8)
C2F 0.0196(15) 0.0277(17) 0.0364(19) -0.0010(15) 0.0056(14) 0.0033(13)
O1G 0.0641(18) 0.0375(15) 0.0156(12) -0.0120(11) 0.0083(12) -0.0134(13)
C2G 0.097(10) 0.069(8) 0.021(4) -0.011(4) 0.008(6) 0.015(6)
C2G' 0.045(10) 0.018(7) 0.021(6) -0.014(5) 0.005(7) 0.004(6)
O1H 0.0258(11) 0.0255(11) 0.0137(10) 0.0036(8) 0.0005(9) 0.0061(9)
C2H 0.038(2) 0.039(2) 0.0187(16) 0.0077(14) -0.0037(14) 0.0119(16)

loop_
_atom_type_symbol
_atom_type_description
_atom_type_scat_dispersion_real
_atom_type_scat_dispersion_imag
_atom_type_scat_source
C C 0.0033 0.0016 'International Tables Vol C Tables 4.2.6.8 and 6.1.1.4'
H H 0.0000 0.0000 'International Tables Vol C Tables 4.2.6.8 and 6.1.1.4'
N N 0.0061 0.0033 'International Tables Vol C Tables 4.2.6.8 and 6.1.1.4'
O O 0.0106 0.0060 'International Tables Vol C Tables 4.2.6.8 and 6.1.1.4'
Mn Mn 0.3368 0.7283 'International Tables Vol C Tables 4.2.6.8 and 6.1.1.4'
La La -0.2871 2.4523 'International Tables Vol C Tables 4.2.6.8 and 6.1.1.4'

loop_
_geom_angle_atom_site_label_1
_geom_angle_atom_site_label_2
_geom_angle_atom_site_label_3
_geom_angle
_geom_angle_site_symmetry_1
_geom_angle_site_symmetry_3
_geom_angle_publ_flag
O2D La1 O4D 72.2(7) . . ?
O2D La1 O4D' 63.1(7) . . ?
O4D La1 O4D' 9.3(6) . . ?
O2D La1 O13 86.4(7) . 3_556 ?
O4D La1 O13 144.5(6) . 3_556 ?
O4D' La1 O13 140.2(6) . 3_556 ?
O2D La1 O14 139.3(7) . . ?
O4D La1 O14 141.7(5) . . ?
O4D' La1 O14 148.2(6) . . ?
O13 La1 O14 71.45(6) 3_556 . ?
O2D La1 O13 135.4(7) . . ?
O4D La1 O13 102.6(5) . . ?
O4D' La1 O13 110.3(5) . . ?
O13 La1 O13 72.98(7) 3_556 . ?
O14 La1 O13 70.68(5) . . ?
O2D La1 O1E 86.7(7) . . ?
O4D La1 O1E 74.3(7) . . ?
O4D' La1 O1E 72.8(7) . . ?
O13 La1 O1E 133.57(7) 3_556 . ?
O14 La1 O1E 84.93(7) . . ?
O13 La1 O1E 135.90(7) . . ?
O2D La1 O23A 73.8(7) . . ?
O4D La1 O23A 75.6(7) . . ?
O4D' La1 O23A 75.8(7) . . ?
O13 La1 O23A 71.30(6) 3_556 . ?
O14 La1 O23A 126.30(7) . . ?
O13 La1 O23A 62.29(6) . . ?
O1E La1 O23A 147.99(7) . . ?
O2D La1 O2D' 5.8(12) . . ?
O4D La1 O2D' 77.9(7) . . ?
O4D' La1 O2D' 68.8(7) . . ?
O13 La1 O2D' 81.9(7) 3_556 . ?
O14 La1 O2D' 133.7(6) . . ?
O13 La1 O2D' 136.1(7) . . ?
O1E La1 O2D' 87.2(7) . . ?
O23A La1 O2D' 75.8(7) . . ?
O2D La1 O1F 149.9(7) . . ?
O4D La1 O1F 81.7(4) . . ?
O4D' La1 O1F 89.9(4) . . ?
O13 La1 O1F 123.66(6) 3_556 . ?
O14 La1 O1F 61.20(5) . . ?
O13 La1 O1F 64.18(6) . . ?
O1E La1 O1F 71.95(7) . . ?
O23A La1 O1F 114.19(6) . . ?
O2D' La1 O1F 154.1(7) . . ?
O2D La1 O1H 75.3(7) . . ?
O4D La1 O1H 134.3(5) . . ?
O4D' La1 O1H 126.4(5) . . ?
O13 La1 O1H 61.32(6) 3_556 . ?
O14 La1 O1H 64.17(5) . . ?
O13 La1 O1H 123.10(6) . . ?
O1E La1 O1H 72.51(7) . . ?
O23A La1 O1H 124.10(6) . . ?
O2D' La1 O1H 70.0(6) . . ?
O1F La1 O1H 115.96(6) . . ?
O2D La1 Mn1 76.1(6) . . ?
O4D La1 Mn1 148.3(3) . . ?
O4D' La1 Mn1 139.2(3) . . ?
O13 La1 Mn1 29.95(4) 3_556 . ?
O14 La1 Mn1 67.627(17) . . ?
O13 La1 Mn1 99.67(4) . . ?
O1E La1 Mn1 104.24(5) . . ?
O23A La1 Mn1 95.50(5) . . ?
O2D' La1 Mn1 70.4(6) . . ?
O1F La1 Mn1 128.83(4) . . ?
O1H La1 Mn1 31.74(4) . . ?
O1B Mn1 O13 175.65(10) . 3_556 ?
O1B Mn1 O1H 91.92(10) . . ?
O13 Mn1 O1H 87.26(8) 3_556 . ?
O1B Mn1 N22B 88.07(10) . . ?
O13 Mn1 N22B 92.58(9) 3_556 . ?
O1H Mn1 N22B 177.71(11) . . ?
O1B Mn1 O1F 100.72(9) . 3_556 ?
O13 Mn1 O1F 83.52(8) 3_556 3_556 ?
O1H Mn1 O1F 87.66(8) . 3_556 ?
N22B Mn1 O1F 94.60(10) . 3_556 ?
O1B Mn1 O1G 98.38(10) . . ?
O13 Mn1 O1G 77.47(9) 3_556 . ?
O1H Mn1 O1G 95.98(10) . . ?
N22B Mn1 O1G 81.76(11) . . ?
O1F Mn1 O1G 160.43(8) 3_556 . ?
O1B Mn1 Mn3 141.70(7) . 3_556 ?
O13 Mn1 Mn3 36.21(6) 3_556 3_556 ?
O1H Mn1 Mn3 115.61(6) . 3_556 ?
N22B Mn1 Mn3 63.36(7) . 3_556 ?
O1F Mn1 Mn3 106.21(5) 3_556 3_556 ?
O1G Mn1 Mn3 54.96(7) . 3_556 ?
O1B Mn1 Mn4 94.07(7) . 3_556 ?
O13 Mn1 Mn4 88.64(6) 3_556 3_556 ?
O1H Mn1 Mn4 49.46(6) . 3_556 ?
N22B Mn1 Mn4 132.83(9) . 3_556 ?
O1F Mn1 Mn4 38.71(5) 3_556 3_556 ?
O1G Mn1 Mn4 143.71(7) . 3_556 ?
Mn3 Mn1 Mn4 123.889(17) 3_556 3_556 ?
O1B Mn1 La1 136.94(8) . . ?
O13 Mn1 La1 41.46(6) 3_556 . ?
O1H Mn1 La1 46.39(6) . . ?
N22B Mn1 La1 133.10(7) . . ?
O1F Mn1 La1 89.44(5) 3_556 . ?
O1G Mn1 La1 79.45(7) . . ?
Mn3 Mn1 La1 70.656(12) 3_556 . ?
Mn4 Mn1 La1 68.403(12) 3_556 . ?
O1B Mn1 La1 145.07(8) . 3_556 ?
O13 Mn1 La1 39.25(6) 3_556 3_556 ?
O1H Mn1 La1 91.22(6) . 3_556 ?
N22B Mn1 La1 90.10(8) . 3_556 ?
O1F Mn1 La1 44.69(5) 3_556 3_556 ?
O1G Mn1 La1 115.86(6) . 3_556 ?
Mn3 Mn1 La1 64.656(12) 3_556 3_556 ?
Mn4 Mn1 La1 62.661(11) 3_556 3_556 ?
La1 Mn1 La1 61.312(8) . 3_556 ?
O1A Mn3 O13 175.9(9) 3_556 . ?
O1A Mn3 O1A' 10.0(11) 3_556 3_556 ?
O13 Mn3 O1A' 170.9(5) . 3_556 ?
O1A Mn3 O23B 85.9(9) 3_556 3_556 ?
O13 Mn3 O23B 90.01(9) . 3_556 ?
O1A' Mn3 O23B 89.7(5) 3_556 3_556 ?
O1A Mn3 N22A 89.3(9) 3_556 3_556 ?
O13 Mn3 N22A 94.70(9) . 3_556 ?
O1A' Mn3 N22A 83.8(5) 3_556 3_556 ?
O23B Mn3 N22A 167.65(12) 3_556 3_556 ?
O1A Mn3 O23A 97.4(8) 3_556 . ?
O13 Mn3 O23A 82.76(8) . . ?
O1A' Mn3 O23A 106.3(5) 3_556 . ?
O23B Mn3 O23A 94.23(11) 3_556 . ?
N22A Mn3 O23A 97.68(9) 3_556 . ?
O1A Mn3 Mn1 141.0(9) 3_556 3_556 ?
O13 Mn3 Mn1 36.04(6) . 3_556 ?
O1A' Mn3 Mn1 137.1(5) 3_556 3_556 ?
O23B Mn3 Mn1 64.66(7) 3_556 3_556 ?
N22A Mn3 Mn1 113.88(7) 3_556 3_556 ?
O23A Mn3 Mn1 109.20(6) . 3_556 ?
O1A Mn3 La1 138.2(7) 3_556 . ?
O13 Mn3 La1 40.83(6) . . ?
O1A' Mn3 La1 148.1(4) 3_556 . ?
O23B Mn3 La1 83.58(9) 3_556 . ?
N22A Mn3 La1 107.37(7) 3_556 . ?
O23A Mn3 La1 43.59(5) . . ?
Mn1 Mn3 La1 66.429(12) 3_556 . ?
O1C Mn4 O14 176.35(10) 3_556 . ?
O1C Mn4 O1F 91.03(10) 3_556 . ?
O14 Mn4 O1F 86.43(8) . . ?
O1C Mn4 N22C 89.33(11) 3_556 3_556 ?
O14 Mn4 N22C 92.99(9) . 3_556 ?
O1F Mn4 N22C 175.21(11) . 3_556 ?
O1C Mn4 O23C 97.18(10) 3_556 . ?
O14 Mn4 O23C 85.69(7) . . ?
O1F Mn4 O23C 95.83(9) . . ?
N22C Mn4 O23C 88.87(11) 3_556 . ?
O1C Mn4 O1H 97.48(10) 3_556 3_556 ?
O14 Mn4 O1H 79.62(7) . 3_556 ?
O1F Mn4 O1H 82.94(8) . 3_556 ?
N22C Mn4 O1H 92.27(10) 3_556 3_556 ?
O23C Mn4 O1H 165.30(8) . 3_556 ?
O1C Mn4 Mn4 148.52(7) 3_556 3_556 ?
O14 Mn4 Mn4 35.07(7) . 3_556 ?
O1F Mn4 Mn4 114.47(6) . 3_556 ?
N22C Mn4 Mn4 66.84(7) 3_556 3_556 ?
O23C Mn4 Mn4 63.62(6) . 3_556 ?
O1H Mn4 Mn4 103.48(5) 3_556 3_556 ?
O1C Mn4 Mn1 91.10(8) 3_556 3_556 ?
O14 Mn4 Mn1 85.25(7) . 3_556 ?
O1F Mn4 Mn1 45.42(6) . 3_556 ?
N22C Mn4 Mn1 129.80(9) 3_556 3_556 ?
O23C Mn4 Mn1 140.64(7) . 3_556 ?
O1H Mn4 Mn1 38.00(5) 3_556 3_556 ?
Mn4 Mn4 Mn1 119.771(12) 3_556 3_556 ?
O1C Mn4 La1 136.14(8) 3_556 . ?
O14 Mn4 La1 41.97(4) . . ?
O1F Mn4 La1 46.16(6) . . ?
N22C Mn4 La1 134.19(7) 3_556 . ?
O23C Mn4 La1 81.25(6) . . ?
O1H Mn4 La1 87.50(5) 3_556 . ?
Mn4 Mn4 La1 68.730(11) 3_556 . ?
Mn1 Mn4 La1 66.723(12) 3_556 . ?
Mn1 O13 Mn3 107.75(9) 3_556 . ?
Mn1 O13 La1 108.60(8) 3_556 3_556 ?
Mn3 O13 La1 122.28(9) . 3_556 ?
Mn1 O13 La1 112.83(9) 3_556 . ?
Mn3 O13 La1 110.11(8) . . ?
La1 O13 La1 94.90(6) 3_556 . ?
Mn4 O14 Mn4 109.87(14) . 3_556 ?
Mn4 O14 La1 117.74(2) . 3_556 ?
Mn4 O14 La1 108.19(2) 3_556 3_556 ?
Mn4 O14 La1 108.19(2) . . ?
Mn4 O14 La1 117.74(2) 3_556 . ?
La1 O14 La1 94.81(9) 3_556 . ?
C3A C2A C1A' 107.4(15) . . ?
C3A C2A C21A 127.0(14) . . ?
C1A' C2A C21A 125.1(8) . . ?
C3A C2A C3A' 14.9(16) . . ?
C1A' C2A C3A' 117.9(10) . . ?
C21A C2A C3A' 116.8(7) . . ?
C3A C2A C1A 116.6(17) . . ?
C1A' C2A C1A 10.5(16) . . ?
C21A C2A C1A 115.3(11) . . ?
C3A' C2A C1A 127.9(13) . . ?
O1A C1A C6A 120(2) . . ?
O1A C1A C2A 127(2) . . ?
C6A C1A C2A 113(2) . . ?
C1A O1A Mn3 116(2) . 3_556 ?
C2A C3A C4A 127(2) . . ?
C2A C3A H3A 116.7 . . ?
C4A C3A H3A 116.7 . . ?
C5A C4A C3A 115(2) . . ?
C5A C4A H4A 122.7 . . ?
C3A C4A H4A 122.7 . . ?
C6A C5A C4A 124(2) . . ?
C6A C5A H5A 117.9 . . ?
C4A C5A H5A 117.9 . . ?
C5A C6A C1A 124(3) . . ?
C5A C6A H6A 118.0 . . ?
C1A C6A H6A 118.0 . . ?
C1A' O1A' Mn3 122.9(14) . 3_556 ?
C2A C1A' O1A' 119.8(15) . . ?
C2A C1A' C6A' 122.2(12) . . ?
O1A' C1A' C6A' 118.0(14) . . ?
C4A' C3A' C2A 119.6(11) . . ?
C4A' C3A' H3A' 120.2 . . ?
C2A C3A' H3A' 120.2 . . ?
C3A' C4A' C5A' 120.4(12) . . ?
C3A' C4A' H4A' 119.8 . . ?
C5A' C4A' H4A' 119.8 . . ?
C6A' C5A' C4A' 120.3(11) . . ?
C6A' C5A' H5A' 119.8 . . ?
C4A' C5A' H5A' 119.8 . . ?
C5A' C6A' C1A' 119.3(13) . . ?
C5A' C6A' H6A' 120.3 . . ?
C1A' C6A' H6A' 120.3 . . ?
N22A C21A C2A 118.3(3) . . ?
N22A C21A C24A 121.7(3) . . ?
C2A C21A C24A 120.0(3) . . ?
C21A N22A O23A 117.5(3) . . ?
C21A N22A Mn3 128.1(2) . 3_556 ?
O23A N22A Mn3 114.45(18) . 3_556 ?
N22A O23A Mn3 120.46(17) . . ?
N22A O23A La1 114.81(15) . . ?
Mn3 O23A La1 102.06(7) . . ?
C21A C24A C25A 111.2(3) . . ?
C21A C24A H24A 109.4 . . ?
C25A C24A H24A 109.4 . . ?
C21A C24A H24B 109.4 . . ?
C25A C24A H24B 109.4 . . ?
H24A C24A H24B 108.0 . . ?
C24A C25A H25A 109.5 . . ?
C24A C25A H25B 109.5 . . ?
H25A C25A H25B 109.5 . . ?
C24A C25A H25C 109.5 . . ?
H25A C25A H25C 109.5 . . ?
H25B C25A H25C 109.5 . . ?
O1B C1B C2B 124.4(3) . . ?
O1B C1B C6B 116.7(3) . . ?
C2B C1B C6B 118.9(3) . . ?
C1B O1B Mn1 130.8(2) . . ?
C1B C2B C3B' 119.4(6) . . ?
C1B C2B C3B 113.3(11) . . ?
C3B' C2B C3B 20.1(9) . . ?
C1B C2B C21B 122.0(3) . . ?
C3B' C2B C21B 118.5(6) . . ?
C3B C2B C21B 122.3(12) . . ?
C4B C3B C2B 125(2) . . ?
C4B C3B H3B 117.4 . . ?
C2B C3B H3B 117.4 . . ?
C3B C4B C5B 118(2) . . ?
C3B C4B H4B 120.9 . . ?
C5B C4B H4B 120.9 . . ?
C2B C3B' C4B' 119.9(10) . . ?
C2B C3B' H3B' 120.1 . . ?
C4B' C3B' H3B' 120.1 . . ?
C5B C4B' C3B' 119.6(10) . . ?
C5B C4B' H4B' 120.2 . . ?
C3B' C4B' H4B' 120.2 . . ?
C6B C5B C4B' 120.5(6) . . ?
C6B C5B C4B 119.0(13) . . ?
C4B' C5B C4B 19.5(10) . . ?
C6B C5B H5B 120.5 . . ?
C4B' C5B H5B 115.4 . . ?
C4B C5B H5B 120.5 . . ?
C6B C5B H5B' 119.5 . . ?
C4B' C5B H5B' 120.0 . . ?
C4B C5B H5B' 117.8 . . ?
H5B C5B H5B' 19.2 . . ?
C5B C6B C1B 121.2(4) . . ?
C5B C6B H6B 119.4 . . ?
C1B C6B H6B 119.4 . . ?
N22B C21B C2B 120.6(3) . . ?
N22B C21B C24' 120.2(5) . . ?
C2B C21B C24' 118.1(5) . . ?
N22B C21B C24B 117.5(6) . . ?
C2B C21B C24B 120.7(6) . . ?
C24' C21B C24B 22.2(5) . . ?
C21B N22B O23B 115.8(3) . . ?
C21B N22B Mn1 131.0(2) . . ?
O23B N22B Mn1 113.20(18) . . ?
N22B O23B Mn3 115.30(19) . 3_556 ?
C25B C24B C21B 117.9(10) . . ?
C25B C24B H24C 107.8 . . ?
C21B C24B H24C 107.8 . . ?
C25B C24B H24D 107.8 . . ?
C21B C24B H24D 107.8 . . ?
H24C C24B H24D 107.2 . . ?
C24B C25B H25D 109.5 . . ?
C24B C25B H25E 109.5 . . ?
H25D C25B H25E 109.5 . . ?
C24B C25B H25F 109.5 . . ?
H25D C25B H25F 109.5 . . ?
H25E C25B H25F 109.5 . . ?
C21B C24' C25' 113.9(8) . . ?
C21B C24' H24E 108.8 . . ?
C25' C24' H24E 108.8 . . ?
C21B C24' H24F 108.8 . . ?
C25' C24' H24F 108.8 . . ?
H24E C24' H24F 107.7 . . ?
C24' C25' H25G 109.5 . . ?
C24' C25' H25H 109.5 . . ?
H25G C25' H25H 109.5 . . ?
C24' C25' H25I 109.5 . . ?
H25G C25' H25I 109.5 . . ?
H25H C25' H25I 109.5 . . ?
O1C C1C C2C' 123.3(9) . . ?
O1C C1C C6C 116.5(3) . . ?
C2C' C1C C6C 119.6(9) . . ?
O1C C1C C2C 123.5(10) . . ?
C2C' C1C C2C 14.8(14) . . ?
C6C C1C C2C 119.4(10) . . ?
C1C O1C Mn4 132.3(2) . 3_556 ?
C3C C2C C21C 120.2(16) . . ?
C3C C2C C1C 117.2(17) . . ?
C21C C2C C1C 122.6(17) . . ?
C4C C3C C2C 120.5(18) . . ?
C4C C3C H3C 119.7 . . ?
C2C C3C H3C 119.7 . . ?
C3C C4C C5C 122.4(17) . . ?
C3C C4C H4C 118.8 . . ?
C5C C4C H4C 118.8 . . ?
C4C C5C C6C 120(2) . . ?
C4C C5C H5C 119.8 . . ?
C6C C5C H5C 119.8 . . ?
C1C C2C' C3C' 118.6(14) . . ?
C1C C2C' C21" 124.8(16) . . ?
C3C' C2C' C21" 116.5(14) . . ?
C4C' C3C' C2C' 121.6(12) . . ?
C4C' C3C' H3C' 119.2 . . ?
C2C' C3C' H3C' 119.2 . . ?
C3C' C4C' C5C' 118.7(12) . . ?
C3C' C4C' H4C' 120.6 . . ?
C5C' C4C' H4C' 120.6 . . ?
C6C C5C' C4C' 119.4(14) . . ?
C6C C5C' H5C' 120.3 . . ?
C4C' C5C' H5C' 120.3 . . ?
C5C' C6C C1C 121.9(9) . . ?
C5C' C6C C5C 19.2(12) . . ?
C1C C6C C5C 119.3(12) . . ?
C5C' C6C H6C 114.3 . . ?
C1C C6C H6C 120.4 . . ?
C5C C6C H6C 120.4 . . ?
C5C' C6C H6C' 118.9 . . ?
C1C C6C H6C' 119.2 . . ?
C5C C6C H6C' 117.6 . . ?
H6C C6C H6C' 19.9 . . ?
C21" N22C C21C 21.4(7) . . ?
C21" N22C O23C 118.2(7) . . ?
C21C N22C O23C 112.7(7) . . ?
C21" N22C Mn4 125.9(6) . 3_556 ?
C21C N22C Mn4 132.4(8) . 3_556 ?
O23C N22C Mn4 114.13(18) . 3_556 ?
N22C O23C Mn4 110.69(18) . . ?
N22C C21C C24C 121.5(13) . . ?
N22C C21C C2C 118.2(14) . . ?
C24C C21C C2C 118.8(14) . . ?
C21C C24C C25C 115.8(10) . . ?
C21C C24C H24G 108.3 . . ?
C25C C24C H24G 108.3 . . ?
C21C C24C H24H 108.3 . . ?
C25C C24C H24H 108.3 . . ?
H24G C24C H24H 107.4 . . ?
C24C C25C H25J 109.5 . . ?
C24C C25C H25K 109.5 . . ?
H25J C25C H25K 109.5 . . ?
C24C C25C H25L 109.5 . . ?
H25J C25C H25L 109.5 . . ?
H25K C25C H25L 109.5 . . ?
N22C C21" C2C' 121.4(13) . . ?
N22C C21" C24" 116.5(11) . . ?
C2C' C21" C24" 121.9(13) . . ?
C25" C24" C21" 108.4(9) . . ?
C25" C24" H24I 110.0 . . ?
C21" C24" H24I 110.0 . . ?
C25" C24" H24J 110.0 . . ?
C21" C24" H24J 110.0 . . ?
H24I C24" H24J 108.4 . . ?
C24" C25" H25M 109.5 . . ?
C24" C25" H25N 109.5 . . ?
H25M C25" H25N 109.5 . . ?
C24" C25" H25O 109.5 . . ?
H25M C25" H25O 109.5 . . ?
H25N C25" H25O 109.5 . . ?
C2D C1D H1D1 109.5 . . ?
C2D C1D H1D2 109.5 . . ?
H1D1 C1D H1D2 109.5 . . ?
C2D C1D H1D3 109.5 . . ?
H1D1 C1D H1D3 109.5 . . ?
H1D2 C1D H1D3 109.5 . . ?
C3D C2D O2D 126.7(14) . . ?
C3D C2D C1D 121.5(13) . . ?
O2D C2D C1D 111.5(14) . . ?
C2D C3D C4D 126.8(15) . . ?
C2D C3D H3D 116.6 . . ?
C4D C3D H3D 116.6 . . ?
O4D C4D C3D 125.7(15) . . ?
O4D C4D C5D 116.0(13) . . ?
C3D C4D C5D 118.3(13) . . ?
C4D C5D H5D1 109.5 . . ?
C4D C5D H5D2 109.5 . . ?
H5D1 C5D H5D2 109.5 . . ?
C4D C5D H5D3 109.5 . . ?
H5D1 C5D H5D3 109.5 . . ?
H5D2 C5D H5D3 109.5 . . ?
C2D O2D La1 132.4(14) . . ?
C4D O4D La1 135.9(13) . . ?
C2D' C1D' H1D4 109.5 . . ?
C2D' C1D' H1D5 109.5 . . ?
H1D4 C1D' H1D5 109.5 . . ?
C2D' C1D' H1D6 109.5 . . ?
H1D4 C1D' H1D6 109.5 . . ?
H1D5 C1D' H1D6 109.5 . . ?
O2D' C2D' C3D' 128.2(15) . . ?
O2D' C2D' C1D' 114.5(13) . . ?
C3D' C2D' C1D' 117.2(11) . . ?
C2D' C3D' C4D' 124.2(14) . . ?
O4D' C4D' C3D' 126.4(15) . . ?
O4D' C4D' C5D' 114.5(15) . . ?
C3D' C4D' C5D' 119.1(13) . . ?
C4D' C5D' H5D4 109.5 . . ?
C4D' C5D' H5D5 109.5 . . ?
H5D4 C5D' H5D5 109.5 . . ?
C4D' C5D' H5D6 109.5 . . ?
H5D4 C5D' H5D6 109.5 . . ?
H5D5 C5D' H5D6 109.5 . . ?
C2D' O2D' La1 133.8(16) . . ?
C4D' O4D' La1 137.8(14) . . ?
C2E O1E La1 137.9(2) . . ?
O1E C2E H2E1 109.5 . . ?
O1E C2E H2E2 109.5 . . ?
H2E1 C2E H2E2 109.5 . . ?
O1E C2E H2E3 109.5 . . ?
H2E1 C2E H2E3 109.5 . . ?
H2E2 C2E H2E3 109.5 . . ?
C2F O1F Mn4 119.10(18) . . ?
C2F O1F Mn1 116.23(18) . 3_556 ?
Mn4 O1F Mn1 95.86(8) . 3_556 ?
C2F O1F La1 120.88(18) . . ?
Mn4 O1F La1 101.41(8) . . ?
Mn1 O1F La1 98.77(7) 3_556 . ?
O1F C2F H2F1 109.5 . . ?
O1F C2F H2F2 109.5 . . ?
H2F1 C2F H2F2 109.5 . . ?
O1F C2F H2F3 109.5 . . ?
H2F1 C2F H2F3 109.5 . . ?
H2F2 C2F H2F3 109.5 . . ?
C2G' O1G C2G 20.1(9) . . ?
C2G' O1G Mn1 126.7(9) . . ?
C2G O1G Mn1 121.4(7) . . ?
O1G C2G H2G1 109.5 . . ?
O1G C2G H2G2 109.5 . . ?
H2G1 C2G H2G2 109.5 . . ?
O1G C2G H2G3 109.5 . . ?
H2G1 C2G H2G3 109.5 . . ?
H2G2 C2G H2G3 109.5 . . ?
O1G C2G' H2G4 109.5 . . ?
O1G C2G' H2G5 109.5 . . ?
H2G4 C2G' H2G5 109.5 . . ?
O1G C2G' H2G6 109.5 . . ?
H2G4 C2G' H2G6 109.5 . . ?
H2G5 C2G' H2G6 109.5 . . ?
C2H O1H Mn1 119.40(19) . . ?
C2H O1H Mn4 115.8(2) . 3_556 ?
Mn1 O1H Mn4 92.54(8) . 3_556 ?
C2H O1H La1 123.47(19) . . ?
Mn1 O1H La1 101.87(8) . . ?
Mn4 O1H La1 97.67(7) 3_556 . ?
O1H C2H H2H1 109.5 . . ?
O1H C2H H2H2 109.5 . . ?
H2H1 C2H H2H2 109.5 . . ?
O1H C2H H2H3 109.5 . . ?
H2H1 C2H H2H3 109.5 . . ?
H2H2 C2H H2H3 109.5 . . ?
C2S C1S H1S1 109.5 . . ?
C2S C1S H1S2 109.5 . . ?
H1S1 C1S H1S2 109.5 . . ?
C2S C1S H1S3 109.5 . . ?
H1S1 C1S H1S3 109.5 . . ?
H1S2 C1S H1S3 109.5 . . ?
C3S C2S C1S 120.5(15) . . ?
C3S C2S H2S1 107.2 . . ?
C1S C2S H2S1 107.2 . . ?
C3S C2S H2S2 107.2 . . ?
C1S C2S H2S2 107.2 . . ?
H2S1 C2S H2S2 106.8 . . ?
C2S C3S C4S 143.3(19) . . ?
C2S C3S H3S1 101.1 . . ?
C4S C3S H3S1 101.1 . . ?
C2S C3S H3S2 101.1 . . ?
C4S C3S H3S2 101.1 . . ?
H3S1 C3S H3S2 104.5 . . ?
C5S C4S C3S 107.9(13) . . ?
C5S C4S H4S1 110.1 . . ?
C3S C4S H4S1 110.1 . . ?
C5S C4S H4S2 110.1 . . ?
C3S C4S H4S2 110.1 . . ?
H4S1 C4S H4S2 108.4 . . ?
C4S C5S C6S 115.4(12) . . ?
C4S C5S H5S1 108.4 . . ?
C6S C5S H5S1 108.4 . . ?
C4S C5S H5S2 108.4 . . ?
C6S C5S H5S2 108.4 . . ?
H5S1 C5S H5S2 107.5 . . ?
C5S C6S H6S1 109.5 . . ?
C5S C6S H6S2 109.5 . . ?
H6S1 C6S H6S2 109.5 . . ?
C5S C6S H6S3 109.5 . . ?
H6S1 C6S H6S3 109.5 . . ?
H6S2 C6S H6S3 109.5 . . ?

loop_
_geom_bond_atom_site_label_1
_geom_bond_atom_site_label_2
_geom_bond_distance
_geom_bond_site_symmetry_2
_geom_bond_publ_flag
La1 O2D 2.43(3) . ?
La1 O4D 2.46(3) . ?
La1 O4D' 2.46(3) . ?
La1 O13 2.5058(19) 3_556 ?
La1 O14 2.5317(18) . ?
La1 O13 2.5532(19) . ?
La1 O1E 2.556(2) . ?
La1 O23A 2.586(2) . ?
La1 O2D' 2.62(3) . ?
La1 O1F 2.647(2) . ?
La1 O1H 2.654(2) . ?
La1 Mn1 3.5874(4) . ?
Mn1 O1B 1.862(2) . ?
Mn1 O13 1.890(2) 3_556 ?
Mn1 O1H 1.928(2) . ?
Mn1 N22B 1.999(3) . ?
Mn1 O1F 2.241(2) 3_556 ?
Mn1 O1G 2.329(2) . ?
Mn1 Mn3 3.0584(6) 3_556 ?
Mn1 Mn4 3.1294(6) 3_556 ?
Mn1 La1 3.7191(4) 3_556 ?
Mn3 O1A 1.79(3) 3_556 ?
Mn3 O13 1.897(2) . ?
Mn3 O1A' 1.925(17) 3_556 ?
Mn3 O23B 1.931(2) 3_556 ?
Mn3 N22A 2.013(3) 3_556 ?
Mn3 O23A 2.116(2) . ?
Mn3 Mn1 3.0586(6) 3_556 ?
Mn4 O1C 1.854(2) 3_556 ?
Mn4 O14 1.8838(16) . ?
Mn4 O1F 1.967(2) . ?
Mn4 N22C 2.022(3) 3_556 ?
Mn4 O23C 2.165(2) . ?
Mn4 O1H 2.380(2) 3_556 ?
Mn4 Mn4 3.0838(9) 3_556 ?
Mn4 Mn1 3.1294(6) 3_556 ?
O13 Mn1 1.8896(19) 3_556 ?
O13 La1 2.5059(19) 3_556 ?
O14 Mn4 1.8838(16) 3_556 ?
O14 La1 2.5316(18) 3_556 ?
C2A C3A 1.30(3) . ?
C2A C1A' 1.322(16) . ?
C2A C21A 1.464(5) . ?
C2A C3A' 1.479(16) . ?
C2A C1A 1.57(2) . ?
C1A O1A 1.33(2) . ?
C1A C6A 1.39(4) . ?
O1A Mn3 1.79(3) 3_556 ?
C3A C4A 1.40(3) . ?
C3A H3A 0.9500 . ?
C4A C5A 1.39(2) . ?
C4A H4A 0.9500 . ?
C5A C6A 1.30(2) . ?
C5A H5A 0.9500 . ?
C6A H6A 0.9500 . ?
O1A' C1A' 1.326(11) . ?
O1A' Mn3 1.925(17) 3_556 ?
C1A' C6A' 1.42(2) . ?
C3A' C4A' 1.357(19) . ?
C3A' H3A' 0.9500 . ?
C4A' C5A' 1.402(12) . ?
C4A' H4A' 0.9500 . ?
C5A' C6A' 1.366(12) . ?
C5A' H5A' 0.9500 . ?
C6A' H6A' 0.9500 . ?
C21A N22A 1.299(4) . ?
C21A C24A 1.504(5) . ?
N22A O23A 1.378(3) . ?
N22A Mn3 2.013(3) 3_556 ?
C24A C25A 1.524(6) . ?
C24A H24A 0.9900 . ?
C24A H24B 0.9900 . ?
C25A H25A 0.9800 . ?
C25A H25B 0.9800 . ?
C25A H25C 0.9800 . ?
C1B O1B 1.322(4) . ?
C1B C2B 1.403(5) . ?
C1B C6B 1.416(4) . ?
C2B C3B' 1.410(12) . ?
C2B C3B 1.45(2) . ?
C2B C21B 1.470(5) . ?
C3B C4B 1.30(4) . ?
C3B H3B 0.9500 . ?
C4B C5B 1.39(3) . ?
C4B H4B 0.9500 . ?
C3B' C4B' 1.415(16) . ?
C3B' H3B' 0.9500 . ?
C4B' C5B 1.383(15) . ?
C4B' H4B' 0.9500 . ?
C5B C6B 1.367(5) . ?
C5B H5B 0.9500 . ?
C5B H5B' 0.9501 . ?
C6B H6B 0.9500 . ?
C21B N22B 1.302(4) . ?
C21B C24' 1.497(12) . ?
C21B C24B 1.553(17) . ?
N22B O23B 1.369(3) . ?
O23B Mn3 1.931(2) 3_556 ?
C24B C25B 1.509(14) . ?
C24B H24C 0.9900 . ?
C24B H24D 0.9900 . ?
C25B H25D 0.9800 . ?
C25B H25E 0.9800 . ?
C25B H25F 0.9800 . ?
C24' C25' 1.573(13) . ?
C24' H24E 0.9900 . ?
C24' H24F 0.9900 . ?
C25' H25G 0.9800 . ?
C25' H25H 0.9800 . ?
C25' H25I 0.9800 . ?
C1C O1C 1.318(4) . ?
C1C C2C' 1.325(19) . ?
C1C C6C 1.388(5) . ?
C1C C2C 1.517(19) . ?
O1C Mn4 1.854(2) 3_556 ?
C2C C3C 1.40(3) . ?
C2C C21C 1.47(3) . ?
C3C C4C 1.36(2) . ?
C3C H3C 0.9500 . ?
C4C C5C 1.40(3) . ?
C4C H4C 0.9500 . ?
C5C C6C 1.41(3) . ?
C5C H5C 0.9500 . ?
C2C' C3C' 1.44(2) . ?
C2C' C21" 1.47(2) . ?
C3C' C4C' 1.346(18) . ?
C3C' H3C' 0.9500 . ?
C4C' C5C' 1.38(2) . ?
C4C' H4C' 0.9500 . ?
C5C' C6C 1.37(2) . ?
C5C' H5C' 0.9500 . ?
C6C H6C 0.9500 . ?
C6C H6C' 0.9500 . ?
N22C C21" 1.315(16) . ?
N22C C21C 1.320(18) . ?
N22C O23C 1.378(3) . ?
N22C Mn4 2.022(3) 3_556 ?
C21C C24C 1.46(2) . ?
C24C C25C 1.527(13) . ?
C24C H24G 0.9900 . ?
C24C H24H 0.9900 . ?
C25C H25J 0.9800 . ?
C25C H25K 0.9800 . ?
C25C H25L 0.9800 . ?
C21" C24" 1.554(17) . ?
C24" C25" 1.493(13) . ?
C24" H24I 0.9900 . ?
C24" H24J 0.9900 . ?
C25" H25M 0.9800 . ?
C25" H25N 0.9800 . ?
C25" H25O 0.9800 . ?
C1D C2D 1.530(15) . ?
C1D H1D1 0.9800 . ?
C1D H1D2 0.9800 . ?
C1D H1D3 0.9800 . ?
C2D C3D 1.306(16) . ?
C2D O2D 1.39(3) . ?
C3D C4D 1.414(14) . ?
C3D H3D 0.9500 . ?
C4D O4D 1.25(2) . ?
C4D C5D 1.545(18) . ?
C5D H5D1 0.9800 . ?
C5D H5D2 0.9800 . ?
C5D H5D3 0.9800 . ?
C1D' C2D' 1.524(14) . ?
C1D' H1D4 0.9800 . ?
C1D' H1D5 0.9800 . ?
C1D' H1D6 0.9800 . ?
C2D' O2D' 1.22(3) . ?
C2D' C3D' 1.381(14) . ?
C3D' C4D' 1.397(15) . ?
C4D' O4D' 1.28(2) . ?
C4D' C5D' 1.516(17) . ?
C5D' H5D4 0.9800 . ?
C5D' H5D5 0.9800 . ?
C5D' H5D6 0.9800 . ?
O1E C2E 1.426(4) . ?
C2E H2E1 0.9800 . ?
C2E H2E2 0.9800 . ?
C2E H2E3 0.9800 . ?
O1F C2F 1.450(4) . ?
O1F Mn1 2.241(2) 3_556 ?
C2F H2F1 0.9800 . ?
C2F H2F2 0.9800 . ?
C2F H2F3 0.9800 . ?
O1G C2G' 1.43(3) . ?
O1G C2G 1.479(15) . ?
C2G H2G1 0.9800 . ?
C2G H2G2 0.9800 . ?
C2G H2G3 0.9800 . ?
C2G' H2G4 0.9800 . ?
C2G' H2G5 0.9800 . ?
C2G' H2G6 0.9800 . ?
O1H C2H 1.429(4) . ?
O1H Mn4 2.381(2) 3_556 ?
C2H H2H1 0.9800 . ?
C2H H2H2 0.9800 . ?
C2H H2H3 0.9800 . ?
C1S C2S 1.661(15) . ?
C1S H1S1 0.9800 . ?
C1S H1S2 0.9800 . ?
C1S H1S3 0.9800 . ?
C2S C3S 1.448(14) . ?
C2S H2S1 0.9900 . ?
C2S H2S2 0.9900 . ?
C3S C4S 1.552(14) . ?
C3S H3S1 0.9900 . ?
C3S H3S2 0.9900 . ?
C4S C5S 1.535(14) . ?
C4S H4S1 0.9900 . ?
C4S H4S2 0.9900 . ?
C5S C6S 1.600(15) . ?
C5S H5S1 0.9900 . ?
C5S H5S2 0.9900 . ?
C6S H6S1 0.9800 . ?
C6S H6S2 0.9800 . ?
C6S H6S3 0.9800 . ?
